data_1530896
loop_
_publ_author_name
'Tornero, J.D.'
'Cano, F.H.'
'Fayos, J.'
'Martinez-Ripoll, M.'

_publ_section_title
;
 X-ray single crystal analysis of the phase transitions in N H4 Mn Cl3.
 Some Moessbauer-X-Ray spectra relations
;
_journal_name_full Ferroelectrics
_journal_page_first 123
_journal_page_last 130
_journal_volume 19
_journal_year 1978
_chemical_formula_sum 'Cl3 H4 Mn N'
_chemical_name_systematic '(N H4) (Mn Cl3)'
_space_group_IT_number 63
_symmetry_space_group_name_Hall '-C 2c 2'
_symmetry_space_group_name_H-M 'C m c m'
_cell_angle_alpha 90
_cell_angle_beta 90
_cell_angle_gamma 90
_cell_formula_units_Z 8
_cell_length_a 10.05
_cell_length_b 10.21
_cell_length_c 9.98
_cell_volume 1024.053
_citation_journal_id_ASTM FEROA8
_cod_data_source_file Tornero_FEROA8_1978_243.cif
_cod_data_source_block H4Cl3Mn1N1
_cod_original_formula_sum 'H4 Cl3 Mn1 N1'
_cod_database_code 1530896

loop_
_symmetry_equiv_pos_as_xyz
x,y,z
-x,-y,z+1/2
x,-y,-z
-x,y,-z+1/2
-x,-y,-z
x,y,-z-1/2
-x,y,z
x,-y,z-1/2
x+1/2,y+1/2,z
-x+1/2,-y+1/2,z+1/2
x+1/2,-y+1/2,-z
-x+1/2,y+1/2,-z+1/2
-x+1/2,-y+1/2,-z
x+1/2,y+1/2,-z-1/2
-x+1/2,y+1/2,z
x+1/2,-y+1/2,z-1/2

loop_
_atom_site_label
_atom_site_type_symbol
_atom_site_fract_x
_atom_site_fract_y
_atom_site_fract_z
_atom_site_occupancy
_atom_site_U_iso_or_equiv
Cl1 Cl-1 0.2361 0.254 0.25 1 0.0
N2 N-3 0 0.513 0.25 1 0.0
Cl3 Cl-1 0 0.2114 -0.0125 1 0.0
Mn1 Mn+2 0.25 0.25 0 1 0.0
Cl2 Cl-1 0.2884 0 0 1 0.0
N1 N-3 0 0.015 0.25 1 0.0
